data_1566938
loop_
_publ_author_name
'Simler, Thomas'
'McCabe, Karl Nael'
'Maron, Laurent'
'Nocton, Gr\'egory'

_publ_section_title
;
 CO reductive oligomerization by a divalent thulium complex and
 CO2-induced functionalization
;
_journal_name_full 'Chemical Science'
_journal_paper_doi 10.1039/D2SC01798A
_journal_year 2022
_chemical_formula_moiety 'C34 H58 Tm'
_chemical_formula_sum 'C34 H58 Tm'
_chemical_formula_weight 635.73
_space_group_crystal_system monoclinic
_space_group_IT_number 14
_space_group_name_Hall '-P 2ybc'
_space_group_name_H-M_alt 'P 1 21/c 1'
_atom_sites_solution_hydrogens geom
_atom_sites_solution_primary dual
_audit_creation_date 2021-06-07
_audit_creation_method
;
Olex2 1.3
(compiled 2020.11.12 svn.r5f609507 for OlexSys, GUI svn.r6272)
;
_cell_angle_alpha 90
_cell_angle_beta 109.702(2)
_cell_angle_gamma 90
_cell_formula_units_Z 8
_cell_length_a 19.4715(9)
_cell_length_b 18.0905(10)
_cell_length_c 19.5394(10)
_cell_measurement_reflns_used 6745
_cell_measurement_temperature 150.0
_cell_measurement_theta_max 23.163
_cell_measurement_theta_min 2.397
_cell_volume 6479.8(6)
_computing_cell_refinement 'SAINT V8.38A (?, 2016)'
_computing_data_reduction 'SAINT V8.38A (?, 2016)'
_computing_molecular_graphics 'Olex2 1.3 (Dolomanov et al., 2009)'
_computing_publication_material 'Olex2 1.3 (Dolomanov et al., 2009)'
_computing_structure_refinement 'SHELXL 2018/3 (Sheldrick, 2015)'
_computing_structure_solution 'SHELXT 2018/2 (Sheldrick, 2018)'
_diffrn_ambient_temperature 150.0
_diffrn_measured_fraction_theta_full 0.999
_diffrn_measured_fraction_theta_max 0.995
_diffrn_measurement_device_type 'Bruker APEX-II CCD'
_diffrn_measurement_method '\f and \w scans'
_diffrn_radiation_type MoK\a
_diffrn_radiation_wavelength 0.71073
_diffrn_reflns_av_R_equivalents 0.0736
_diffrn_reflns_av_unetI/netI 0.0784
_diffrn_reflns_Laue_measured_fraction_full 0.999
_diffrn_reflns_Laue_measured_fraction_max 0.995
_diffrn_reflns_limit_h_max 24
_diffrn_reflns_limit_h_min -24
_diffrn_reflns_limit_k_max 22
_diffrn_reflns_limit_k_min -22
_diffrn_reflns_limit_l_max 24
_diffrn_reflns_limit_l_min -24
_diffrn_reflns_number 54376
_diffrn_reflns_point_group_measured_fraction_full 0.999
_diffrn_reflns_point_group_measured_fraction_max 0.995
_diffrn_reflns_theta_full 25.242
_diffrn_reflns_theta_max 26.791
_diffrn_reflns_theta_min 1.579
_diffrn_source_current 31.0
_diffrn_source_power 1.705
_diffrn_source_voltage 55.0
_diffrn_standards_number 0
_exptl_absorpt_coefficient_mu 2.757
_exptl_absorpt_correction_T_max 0.7454
_exptl_absorpt_correction_T_min 0.6606
_exptl_absorpt_correction_type multi-scan
_exptl_absorpt_process_details
;
SADABS-2016/2 (Bruker,2016/2) was used for absorption correction.
wR2(int) was 0.0756 before and 0.0595 after correction.
The Ratio of minimum to maximum transmission is 0.8862.
The \l/2 correction factor is Not present.
;
_exptl_crystal_colour red
_exptl_crystal_colour_primary red
_exptl_crystal_density_diffrn 1.303
_exptl_crystal_description plate
_exptl_crystal_F_000 2648
_exptl_crystal_size_max 0.12
_exptl_crystal_size_mid 0.08
_exptl_crystal_size_min 0.02
_refine_diff_density_max 1.481
_refine_diff_density_min -1.422
_refine_diff_density_rms 0.113
_refine_ls_extinction_method none
_refine_ls_goodness_of_fit_ref 1.006
_refine_ls_hydrogen_treatment constr
_refine_ls_matrix_type full
_refine_ls_number_parameters 729
_refine_ls_number_reflns 13780
_refine_ls_number_restraints 246
_refine_ls_restrained_S_all 1.005
_refine_ls_R_factor_all 0.0821
_refine_ls_R_factor_gt 0.0406
_refine_ls_shift/su_max 0.003
_refine_ls_shift/su_mean 0.000
_refine_ls_structure_factor_coef Fsqd
_refine_ls_weighting_details 'w=1/[\s^2^(Fo^2^)+(0.0225P)^2^+0.6867P] where P=(Fo^2^+2Fc^2^)/3'
_refine_ls_weighting_scheme calc
_refine_ls_wR_factor_gt 0.0722
_refine_ls_wR_factor_ref 0.0833
_reflns_Friedel_coverage 0.000
_reflns_number_gt 8969
_reflns_number_total 13780
_reflns_threshold_expression 'I > 2\s(I)'
_cod_data_source_file d2sc01798a4.cif
_cod_data_source_block 1
_cod_database_code 1566938
_shelx_shelxl_version_number 2018/3
_shelx_space_group_comment
;
The symmetry employed for this shelxl refinement is uniquely defined
by the following loop, which should always be used as a source of
symmetry information in preference to the above space-group names.
They are only intended as comments.
;
_shelx_estimated_absorpt_t_max 0.947
_shelx_estimated_absorpt_t_min 0.733
_olex2_refinement_description
;
1. Fixed Uiso
 At 1.2 times of:
  All C(H) groups
 At 1.5 times of:
  All C(H,H,H) groups
2. Restrained distances
 C65-C66A \\sim C65-C66B \\sim C65-C68A \\sim C65-C68B \\sim C65-C67A \\sim
C65-C67B
 with sigma of 0.02
 C31-C32A \\sim C31-C32B \\sim C31-C33A \\sim C31-C33B \\sim C31-C34A \\sim
C31-C34B
 with sigma of 0.02
3. Uiso/Uaniso restraints and constraints
C65 \\sim C66A \\sim C67A \\sim C68A \\sim C66B \\sim C67B \\sim C68B: within
2A with sigma of 0.01 and sigma for terminal atoms of 0.02 within 2A
C31 \\sim C32A \\sim C33A \\sim C34A \\sim C32B \\sim C33B \\sim C34B: within
2A with sigma of 0.01 and sigma for terminal atoms of 0.02 within 2A
4. Rigid body (RIGU) restrains
 C65, C66A, C67A, C68A, C66B, C67B, C68B
 with sigma for 1-2 distances of 0.002 and sigma for 1-3 distances of 0.002
 C31, C32A, C33A, C34A, C32B, C33B, C34B
 with sigma for 1-2 distances of 0.002 and sigma for 1-3 distances of 0.002
5. Others
 Sof(C66B)=Sof(H66D)=Sof(H66E)=Sof(H66F)=Sof(C67B)=Sof(H67D)=Sof(H67E)=
 Sof(H67F)=Sof(C68B)=Sof(H68D)=Sof(H68E)=Sof(H68F)=1-FVAR(1)
 Sof(C66A)=Sof(H66A)=Sof(H66B)=Sof(H66C)=Sof(C67A)=Sof(H67A)=Sof(H67B)=
 Sof(H67C)=Sof(C68A)=Sof(H68A)=Sof(H68B)=Sof(H68C)=FVAR(1)
 Sof(C32B)=Sof(H32D)=Sof(H32E)=Sof(H32F)=Sof(C33B)=Sof(H33D)=Sof(H33E)=
 Sof(H33F)=Sof(C34B)=Sof(H34D)=Sof(H34E)=Sof(H34F)=1-FVAR(2)
 Sof(C32A)=Sof(H32A)=Sof(H32B)=Sof(H32C)=Sof(C33A)=Sof(H33A)=Sof(H33B)=
 Sof(H33C)=Sof(C34A)=Sof(H34A)=Sof(H34B)=Sof(H34C)=FVAR(2)
6.a Aromatic/amide H refined with riding coordinates:
 C2(H2), C5(H5), C20(H20), C22(H22), C36(H36), C39(H39), C53(H53), C56(H56)
6.b Idealised Me refined as rotating group:
 C7(H7A,H7B,H7C), C8(H8A,H8B,H8C), C9(H9A,H9B,H9C), C11(H11A,H11B,H11C),
 C12(H12A,H12B,H12C), C13(H13A,H13B,H13C), C15(H15A,H15B,H15C), C16(H16A,H16B,
 H16C), C17(H17A,H17B,H17C), C24(H24A,H24B,H24C), C25(H25A,H25B,H25C), C26(H26A,
 H26B,H26C), C28(H28A,H28B,H28C), C29(H29A,H29B,H29C), C30(H30A,H30B,H30C),
 C32A(H32A,H32B,H32C), C33A(H33A,H33B,H33C), C34A(H34A,H34B,H34C), C32B(H32D,
 H32E,H32F), C33B(H33D,H33E,H33F), C34B(H34D,H34E,H34F), C41(H41A,H41B,H41C),
 C42(H42A,H42B,H42C), C43(H43A,H43B,H43C), C45(H45A,H45B,H45C), C46(H46A,H46B,
 H46C), C47(H47A,H47B,H47C), C49(H49A,H49B,H49C), C50(H50A,H50B,H50C), C51(H51A,
 H51B,H51C), C58(H58A,H58B,H58C), C59(H59A,H59B,H59C), C60(H60A,H60B,H60C),
 C62(H62A,H62B,H62C), C63(H63A,H63B,H63C), C64(H64A,H64B,H64C), C66A(H66A,H66B,
 H66C), C67A(H67A,H67B,H67C), C68A(H68A,H68B,H68C), C66B(H66D,H66E,H66F),
 C67B(H67D,H67E,H67F), C68B(H68D,H68E,H68F)
;
_olex2_submission_special_instructions 'No special instructions were received'

loop_
_space_group_symop_operation_xyz
'x, y, z'
'-x, y+1/2, -z+1/2'
'-x, -y, -z'
'x, -y-1/2, z-1/2'

loop_
_atom_site_label
_atom_site_type_symbol
_atom_site_fract_x
_atom_site_fract_y
_atom_site_fract_z
_atom_site_U_iso_or_equiv
_atom_site_adp_type
_atom_site_occupancy
_atom_site_site_symmetry_order
_atom_site_calc_flag
_atom_site_refinement_flags_posn
_atom_site_refinement_flags_adp
_atom_site_refinement_flags_occupancy
_atom_site_disorder_assembly
_atom_site_disorder_group
Tm1 Tm 0.90850(2) 0.74199(2) 0.76172(2) 0.03173(7) Uani 1 1 d . . . . .
C1 C 0.9916(2) 0.6415(2) 0.7223(2) 0.0232(10) Uani 1 1 d . . . . .
C2 C 0.9196(2) 0.6314(2) 0.6751(2) 0.0208(9) Uani 1 1 d . . . . .
H2 H 0.903172 0.641736 0.624509 0.025 Uiso 1 1 calc R U . . .
C3 C 0.8746(2) 0.6035(2) 0.7135(2) 0.0218(10) Uani 1 1 d . . . . .
C4 C 0.9208(2) 0.5973(2) 0.7884(2) 0.0220(10) Uani 1 1 d . . . . .
C5 C 0.9916(2) 0.6208(2) 0.7917(2) 0.0244(10) Uani 1 1 d . . . . .
H5 H 1.033031 0.622301 0.834731 0.029 Uiso 1 1 calc R U . . .
C6 C 1.0591(2) 0.6623(3) 0.7026(2) 0.0286(11) Uani 1 1 d . . . . .
C7 C 1.0393(3) 0.6783(3) 0.6224(3) 0.0563(17) Uani 1 1 d . . . . .
H7A H 1.009017 0.722921 0.610167 0.084 Uiso 1 1 calc R U . . .
H7B H 1.012057 0.636419 0.594278 0.084 Uiso 1 1 calc R U . . .
H7C H 1.083876 0.686010 0.610664 0.084 Uiso 1 1 calc R U . . .
C8 C 1.1111(3) 0.5955(3) 0.7194(3) 0.0472(14) Uani 1 1 d . . . . .
H8A H 1.155615 0.608462 0.709325 0.071 Uiso 1 1 calc R U . . .
H8B H 1.087146 0.553646 0.688786 0.071 Uiso 1 1 calc R U . . .
H8C H 1.123575 0.581957 0.770688 0.071 Uiso 1 1 calc R U . . .
C9 C 1.0982(3) 0.7267(3) 0.7484(3) 0.0486(15) Uani 1 1 d . . . . .
H9A H 1.111472 0.714021 0.800008 0.073 Uiso 1 1 calc R U . . .
H9B H 1.066124 0.770056 0.737800 0.073 Uiso 1 1 calc R U . . .
H9C H 1.142500 0.737979 0.737161 0.073 Uiso 1 1 calc R U . . .
C10 C 0.7931(2) 0.5878(2) 0.6731(2) 0.0274(11) Uani 1 1 d . . . . .
C11 C 0.7767(2) 0.5888(3) 0.5905(3) 0.0430(14) Uani 1 1 d . . . . .
H11A H 0.784448 0.638836 0.575242 0.064 Uiso 1 1 calc R U . . .
H11B H 0.725902 0.574144 0.565757 0.064 Uiso 1 1 calc R U . . .
H11C H 0.809274 0.554246 0.577933 0.064 Uiso 1 1 calc R U . . .
C12 C 0.7689(2) 0.5108(2) 0.6898(3) 0.0393(13) Uani 1 1 d . . . . .
H12A H 0.799721 0.472886 0.678953 0.059 Uiso 1 1 calc R U . . .
H12B H 0.717894 0.502386 0.659755 0.059 Uiso 1 1 calc R U . . .
H12C H 0.773656 0.507975 0.741293 0.059 Uiso 1 1 calc R U . . .
C13 C 0.7448(2) 0.6474(3) 0.6897(3) 0.0410(13) Uani 1 1 d . . . . .
H13A H 0.753074 0.648281 0.741990 0.061 Uiso 1 1 calc R U . . .
H13B H 0.693418 0.636338 0.663183 0.061 Uiso 1 1 calc R U . . .
H13C H 0.757130 0.695800 0.674375 0.061 Uiso 1 1 calc R U . . .
C14 C 0.9086(2) 0.5649(2) 0.8567(2) 0.0254(10) Uani 1 1 d . . . . .
C15 C 0.9702(2) 0.5894(3) 0.9259(2) 0.0368(12) Uani 1 1 d . . . . .
H15A H 0.970706 0.643477 0.929248 0.055 Uiso 1 1 calc R U . . .
H15B H 1.017175 0.572126 0.923800 0.055 Uiso 1 1 calc R U . . .
H15C H 0.962037 0.568262 0.968674 0.055 Uiso 1 1 calc R U . . .
C16 C 0.8370(2) 0.5893(3) 0.8665(3) 0.0332(12) Uani 1 1 d . . . . .
H16A H 0.834656 0.569725 0.912413 0.050 Uiso 1 1 calc R U . . .
H16B H 0.795620 0.570426 0.826043 0.050 Uiso 1 1 calc R U . . .
H16C H 0.834869 0.643439 0.867204 0.050 Uiso 1 1 calc R U . . .
C17 C 0.9119(3) 0.4796(2) 0.8549(3) 0.0364(12) Uani 1 1 d . . . . .
H17A H 0.959043 0.464178 0.851865 0.055 Uiso 1 1 calc R U . . .
H17B H 0.872509 0.461178 0.812338 0.055 Uiso 1 1 calc R U . . .
H17C H 0.906236 0.459428 0.899195 0.055 Uiso 1 1 calc R U . . .
C18 C 0.9383(2) 0.8781(2) 0.8171(2) 0.0181(9) Uani 1 1 d . . . . .
C19 C 0.8645(2) 0.8621(2) 0.8154(2) 0.0200(9) Uani 1 1 d . . . . .
C20 C 0.8203(2) 0.8601(2) 0.7414(2) 0.0218(10) Uani 1 1 d . . . . .
H20 H 0.769208 0.851304 0.724507 0.026 Uiso 1 1 calc R U . . .
C21 C 0.8620(2) 0.8730(2) 0.6959(2) 0.0229(10) Uani 1 1 d . . . . .
C22 C 0.9346(2) 0.8835(2) 0.7433(2) 0.0213(10) Uani 1 1 d . . . . .
H22 H 0.975189 0.892858 0.727977 0.026 Uiso 1 1 calc R U . . .
C23 C 1.0121(2) 0.8848(2) 0.8787(2) 0.0240(10) Uani 1 1 d . . . . .
C24 C 1.0380(2) 0.8088(2) 0.9127(2) 0.0293(11) Uani 1 1 d . . . . .
H24A H 1.043046 0.775272 0.875259 0.044 Uiso 1 1 calc R U . . .
H24B H 1.002193 0.788608 0.932855 0.044 Uiso 1 1 calc R U . . .
H24C H 1.085216 0.814067 0.951497 0.044 Uiso 1 1 calc R U . . .
C25 C 1.0109(2) 0.9398(2) 0.9377(2) 0.0316(11) Uani 1 1 d . . . . .
H25A H 1.059452 0.942338 0.974849 0.047 Uiso 1 1 calc R U . . .
H25B H 0.975383 0.923464 0.960088 0.047 Uiso 1 1 calc R U . . .
H25C H 0.997072 0.988751 0.915991 0.047 Uiso 1 1 calc R U . . .
C26 C 1.0711(2) 0.9139(3) 0.8492(2) 0.0327(12) Uani 1 1 d . . . . .
H26A H 1.056190 0.962122 0.826124 0.049 Uiso 1 1 calc R U . . .
H26B H 1.077191 0.878980 0.813320 0.049 Uiso 1 1 calc R U . . .
H26C H 1.117388 0.919042 0.889355 0.049 Uiso 1 1 calc R U . . .
C27 C 0.8301(2) 0.8607(2) 0.8760(2) 0.0242(10) Uani 1 1 d . . . . .
C28 C 0.8716(2) 0.8156(3) 0.9433(2) 0.0330(11) Uani 1 1 d . . . . .
H28A H 0.877281 0.764672 0.928980 0.050 Uiso 1 1 calc R U . . .
H28B H 0.844350 0.815604 0.977329 0.050 Uiso 1 1 calc R U . . .
H28C H 0.919829 0.837574 0.966915 0.050 Uiso 1 1 calc R U . . .
C29 C 0.7528(2) 0.8256(3) 0.8461(3) 0.0373(12) Uani 1 1 d . . . . .
H29A H 0.722666 0.853852 0.803869 0.056 Uiso 1 1 calc R U . . .
H29B H 0.730248 0.826593 0.884008 0.056 Uiso 1 1 calc R U . . .
H29C H 0.756823 0.774382 0.831701 0.056 Uiso 1 1 calc R U . . .
C30 C 0.8188(3) 0.9403(2) 0.8971(3) 0.0352(12) Uani 1 1 d . . . . .
H30A H 0.866264 0.964265 0.919169 0.053 Uiso 1 1 calc R U . . .
H30B H 0.792555 0.939801 0.931997 0.053 Uiso 1 1 calc R U . . .
H30C H 0.790210 0.967770 0.853539 0.053 Uiso 1 1 calc R U . . .
C31 C 0.8351(2) 0.8832(3) 0.6139(2) 0.0355(11) Uani 1 1 d D U . . .
C32A C 0.8863(4) 0.8413(4) 0.5811(3) 0.0472(18) Uani 0.786(6) 1 d D U P A 1
H32A H 0.883736 0.788136 0.589598 0.071 Uiso 0.786(6) 1 calc R U P A 1
H32B H 0.936552 0.858500 0.604374 0.071 Uiso 0.786(6) 1 calc R U P A 1
H32C H 0.870969 0.850803 0.528755 0.071 Uiso 0.786(6) 1 calc R U P A 1
C33A C 0.7576(4) 0.8572(6) 0.5796(4) 0.079(3) Uani 0.786(6) 1 d D U P A 1
H33A H 0.741472 0.866330 0.527119 0.119 Uiso 0.786(6) 1 calc R U P A 1
H33B H 0.726043 0.884183 0.600835 0.119 Uiso 0.786(6) 1 calc R U P A 1
H33C H 0.754888 0.804149 0.588506 0.119 Uiso 0.786(6) 1 calc R U P A 1
C34A C 0.8419(4) 0.9651(3) 0.5976(4) 0.0540(19) Uani 0.786(6) 1 d D U P A 1
H34A H 0.893081 0.980310 0.618492 0.081 Uiso 0.786(6) 1 calc R U P A 1
H34B H 0.812168 0.994587 0.619072 0.081 Uiso 0.786(6) 1 calc R U P A 1
H34C H 0.824921 0.972711 0.544904 0.081 Uiso 0.786(6) 1 calc R U P A 1
C32B C 0.8917(12) 0.9118(17) 0.5852(13) 0.056(4) Uani 0.214(6) 1 d D U P A 2
H32D H 0.935817 0.924539 0.625824 0.084 Uiso 0.214(6) 1 calc R U P A 2
H32E H 0.873249 0.955979 0.555661 0.084 Uiso 0.214(6) 1 calc R U P A 2
H32F H 0.903453 0.873784 0.555136 0.084 Uiso 0.214(6) 1 calc R U P A 2
C33B C 0.7961(14) 0.8108(11) 0.5775(13) 0.047(5) Uani 0.214(6) 1 d D U P A 2
H33D H 0.781309 0.815490 0.524559 0.071 Uiso 0.214(6) 1 calc R U P A 2
H33E H 0.752942 0.802444 0.591540 0.071 Uiso 0.214(6) 1 calc R U P A 2
H33F H 0.829686 0.768931 0.593631 0.071 Uiso 0.214(6) 1 calc R U P A 2
C34B C 0.7713(12) 0.9404(13) 0.5938(12) 0.046(4) Uani 0.214(6) 1 d D U P A 2
H34D H 0.789749 0.988453 0.615326 0.069 Uiso 0.214(6) 1 calc R U P A 2
H34E H 0.733285 0.923290 0.612543 0.069 Uiso 0.214(6) 1 calc R U P A 2
H34F H 0.750727 0.945325 0.540788 0.069 Uiso 0.214(6) 1 calc R U P A 2
Tm2 Tm 0.43022(2) 0.73836(2) 0.73551(2) 0.02785(6) Uani 1 1 d . . . . .
C35 C 0.4633(2) 0.7822(2) 0.6191(2) 0.0191(9) Uani 1 1 d . . . . .
C36 C 0.4106(2) 0.8322(2) 0.6252(2) 0.0186(9) Uani 1 1 d . . . . .
H36 H 0.419668 0.882790 0.638284 0.022 Uiso 1 1 calc R U . . .
C37 C 0.3416(2) 0.7966(2) 0.6091(2) 0.0205(9) Uani 1 1 d . . . . .
C38 C 0.3524(2) 0.7199(2) 0.5934(2) 0.0184(9) Uani 1 1 d . . . . .
C39 C 0.4279(2) 0.7139(2) 0.6009(2) 0.0206(9) Uani 1 1 d . . . . .
H39 H 0.450982 0.669518 0.594438 0.025 Uiso 1 1 calc R U . . .
C40 C 0.5427(2) 0.7969(2) 0.6285(2) 0.0205(9) Uani 1 1 d . . . . .
C41 C 0.5595(2) 0.8798(2) 0.6338(3) 0.0294(11) Uani 1 1 d . . . . .
H41A H 0.528828 0.904497 0.589375 0.044 Uiso 1 1 calc R U . . .
H41B H 0.611003 0.887529 0.639730 0.044 Uiso 1 1 calc R U . . .
H41C H 0.549396 0.900538 0.675798 0.044 Uiso 1 1 calc R U . . .
C42 C 0.5603(2) 0.7655(2) 0.5632(2) 0.0297(11) Uani 1 1 d . . . . .
H42A H 0.552598 0.711878 0.560766 0.045 Uiso 1 1 calc R U . . .
H42B H 0.611259 0.776178 0.568849 0.045 Uiso 1 1 calc R U . . .
H42C H 0.528222 0.788342 0.518322 0.045 Uiso 1 1 calc R U . . .
C43 C 0.5928(2) 0.7597(2) 0.6973(2) 0.0311(11) Uani 1 1 d . . . . .
H43A H 0.583388 0.780178 0.739779 0.047 Uiso 1 1 calc R U . . .
H43B H 0.643784 0.768656 0.701900 0.047 Uiso 1 1 calc R U . . .
H43C H 0.583332 0.706395 0.694577 0.047 Uiso 1 1 calc R U . . .
C44 C 0.2731(2) 0.8404(2) 0.6075(2) 0.0241(10) Uani 1 1 d . . . . .
C45 C 0.2904(2) 0.9239(2) 0.6175(3) 0.0374(13) Uani 1 1 d . . . . .
H45A H 0.328256 0.932283 0.664782 0.056 Uiso 1 1 calc R U . . .
H45B H 0.246167 0.951012 0.615383 0.056 Uiso 1 1 calc R U . . .
H45C H 0.307752 0.941316 0.578722 0.056 Uiso 1 1 calc R U . . .
C46 C 0.2113(2) 0.8335(3) 0.5340(3) 0.0353(12) Uani 1 1 d . . . . .
H46A H 0.228909 0.849874 0.495028 0.053 Uiso 1 1 calc R U . . .
H46B H 0.170129 0.864463 0.534310 0.053 Uiso 1 1 calc R U . . .
H46C H 0.195552 0.781860 0.525814 0.053 Uiso 1 1 calc R U . . .
C47 C 0.2465(2) 0.8177(3) 0.6699(2) 0.0326(11) Uani 1 1 d . . . . .
H47A H 0.234787 0.764867 0.666140 0.049 Uiso 1 1 calc R U . . .
H47B H 0.202800 0.846215 0.667013 0.049 Uiso 1 1 calc R U . . .
H47C H 0.284895 0.827614 0.716488 0.049 Uiso 1 1 calc R U . . .
C48 C 0.3006(2) 0.6546(2) 0.5614(2) 0.0229(10) Uani 1 1 d . . . . .
C49 C 0.2717(2) 0.6611(3) 0.4785(2) 0.0365(12) Uani 1 1 d . . . . .
H49A H 0.240350 0.704786 0.464323 0.055 Uiso 1 1 calc R U . . .
H49B H 0.243411 0.616774 0.457602 0.055 Uiso 1 1 calc R U . . .
H49C H 0.312760 0.665802 0.460537 0.055 Uiso 1 1 calc R U . . .
C50 C 0.2365(2) 0.6458(2) 0.5903(3) 0.0303(11) Uani 1 1 d . . . . .
H50A H 0.255501 0.639118 0.643177 0.045 Uiso 1 1 calc R U . . .
H50B H 0.207387 0.602477 0.567686 0.045 Uiso 1 1 calc R U . . .
H50C H 0.205763 0.690076 0.578460 0.045 Uiso 1 1 calc R U . . .
C51 C 0.3429(2) 0.5810(2) 0.5798(3) 0.0339(12) Uani 1 1 d . . . . .
H51A H 0.380955 0.580237 0.557432 0.051 Uiso 1 1 calc R U . . .
H51B H 0.309201 0.539708 0.561041 0.051 Uiso 1 1 calc R U . . .
H51C H 0.365319 0.576340 0.632676 0.051 Uiso 1 1 calc R U . . .
C52 C 0.4791(2) 0.8094(2) 0.8656(2) 0.0210(9) Uani 1 1 d . . . . .
C53 C 0.5318(2) 0.7567(2) 0.8664(2) 0.0218(9) Uani 1 1 d . . . . .
H53 H 0.579740 0.767978 0.867250 0.026 Uiso 1 1 calc R U . . .
C54 C 0.5040(2) 0.6833(2) 0.8659(2) 0.0215(9) Uani 1 1 d . . . . .
C55 C 0.4296(2) 0.6921(2) 0.8643(2) 0.0215(10) Uani 1 1 d . . . . .
C56 C 0.4161(2) 0.7695(2) 0.8637(2) 0.0241(10) Uani 1 1 d . . . . .
H56 H 0.371217 0.791202 0.862300 0.029 Uiso 1 1 calc R U . . .
C57 C 0.4918(2) 0.8924(2) 0.8750(2) 0.0272(11) Uani 1 1 d . . . . .
C58 C 0.5334(3) 0.9098(3) 0.9551(3) 0.0583(17) Uani 1 1 d . . . . .
H58A H 0.504076 0.894484 0.984742 0.087 Uiso 1 1 calc R U . . .
H58B H 0.542780 0.963057 0.960880 0.087 Uiso 1 1 calc R U . . .
H58C H 0.579807 0.882989 0.970854 0.087 Uiso 1 1 calc R U . . .
C59 C 0.5378(3) 0.9188(2) 0.8306(3) 0.0414(13) Uani 1 1 d . . . . .
H59A H 0.584207 0.891994 0.845781 0.062 Uiso 1 1 calc R U . . .
H59B H 0.547181 0.971911 0.838505 0.062 Uiso 1 1 calc R U . . .
H59C H 0.511597 0.909610 0.778943 0.062 Uiso 1 1 calc R U . . .
C60 C 0.4203(3) 0.9345(3) 0.8517(4) 0.0600(18) Uani 1 1 d . . . . .
H60A H 0.392395 0.922430 0.801009 0.090 Uiso 1 1 calc R U . . .
H60B H 0.430220 0.987696 0.856112 0.090 Uiso 1 1 calc R U . . .
H60C H 0.392139 0.920483 0.882806 0.090 Uiso 1 1 calc R U . . .
C61 C 0.5516(2) 0.6156(2) 0.8658(2) 0.0227(10) Uani 1 1 d . . . . .
C62 C 0.6304(2) 0.6390(2) 0.8757(3) 0.0397(13) Uani 1 1 d . . . . .
H62A H 0.630412 0.671247 0.835355 0.060 Uiso 1 1 calc R U . . .
H62B H 0.659884 0.594994 0.876229 0.060 Uiso 1 1 calc R U . . .
H62C H 0.650977 0.665735 0.921699 0.060 Uiso 1 1 calc R U . . .
C63 C 0.5240(3) 0.5753(3) 0.7921(3) 0.0485(15) Uani 1 1 d . . . . .
H63A H 0.475029 0.555589 0.784330 0.073 Uiso 1 1 calc R U . . .
H63B H 0.557157 0.534498 0.792178 0.073 Uiso 1 1 calc R U . . .
H63C H 0.522162 0.609965 0.753067 0.073 Uiso 1 1 calc R U . . .
C64 C 0.5556(3) 0.5615(3) 0.9266(3) 0.0537(16) Uani 1 1 d . . . . .
H64A H 0.578081 0.585848 0.973710 0.081 Uiso 1 1 calc R U . . .
H64B H 0.584993 0.518588 0.923228 0.081 Uiso 1 1 calc R U . . .
H64C H 0.506257 0.545234 0.922130 0.081 Uiso 1 1 calc R U . . .
C65 C 0.3696(2) 0.6369(2) 0.8656(2) 0.0251(9) Uani 1 1 d D U . . .
C66A C 0.2933(3) 0.6741(3) 0.8416(4) 0.0342(15) Uani 0.788(6) 1 d D U P B 1
H66A H 0.256232 0.637191 0.841026 0.051 Uiso 0.788(6) 1 calc R U P B 1
H66B H 0.282288 0.695031 0.792834 0.051 Uiso 0.788(6) 1 calc R U P B 1
H66C H 0.293131 0.713596 0.875907 0.051 Uiso 0.788(6) 1 calc R U P B 1
C67A C 0.3831(3) 0.6126(4) 0.9451(3) 0.0423(17) Uani 0.788(6) 1 d D U P B 1
H67A H 0.342613 0.581327 0.946928 0.063 Uiso 0.788(6) 1 calc R U P B 1
H67B H 0.386334 0.656410 0.975514 0.063 Uiso 0.788(6) 1 calc R U P B 1
H67C H 0.428789 0.584661 0.963153 0.063 Uiso 0.788(6) 1 calc R U P B 1
C68A C 0.3593(3) 0.5686(3) 0.8163(3) 0.0378(16) Uani 0.788(6) 1 d D U P B 1
H68A H 0.404142 0.539172 0.831434 0.057 Uiso 0.788(6) 1 calc R U P B 1
H68B H 0.348251 0.584514 0.765792 0.057 Uiso 0.788(6) 1 calc R U P B 1
H68C H 0.318866 0.538663 0.820309 0.057 Uiso 0.788(6) 1 calc R U P B 1
C66B C 0.3139(11) 0.6742(11) 0.8931(14) 0.030(4) Uani 0.212(6) 1 d D U P B 2
H66D H 0.277004 0.638057 0.894700 0.044 Uiso 0.212(6) 1 calc R U P B 2
H66E H 0.290353 0.714700 0.860249 0.044 Uiso 0.212(6) 1 calc R U P B 2
H66F H 0.338534 0.693858 0.941952 0.044 Uiso 0.212(6) 1 calc R U P B 2
C67B C 0.3934(11) 0.5649(9) 0.9086(12) 0.029(4) Uani 0.212(6) 1 d D U P B 2
H67D H 0.350213 0.537977 0.909978 0.044 Uiso 0.212(6) 1 calc R U P B 2
H67E H 0.424751 0.576558 0.958299 0.044 Uiso 0.212(6) 1 calc R U P B 2
H67F H 0.420431 0.534269 0.885023 0.044 Uiso 0.212(6) 1 calc R U P B 2
C68B C 0.3323(11) 0.6190(13) 0.7844(8) 0.033(4) Uani 0.212(6) 1 d D U P B 2
H68D H 0.367723 0.596193 0.765246 0.049 Uiso 0.212(6) 1 calc R U P B 2
H68E H 0.313705 0.664745 0.757657 0.049 Uiso 0.212(6) 1 calc R U P B 2
H68F H 0.291711 0.584784 0.778581 0.049 Uiso 0.212(6) 1 calc R U P B 2

loop_
_atom_site_aniso_label
_atom_site_aniso_U_11
_atom_site_aniso_U_22
_atom_site_aniso_U_33
_atom_site_aniso_U_23
_atom_site_aniso_U_13
_atom_site_aniso_U_12
Tm1 0.04415(13) 0.01985(12) 0.03632(14) -0.00548(10) 0.02030(11) -0.00176(9)
C1 0.017(2) 0.029(3) 0.026(3) -0.002(2) 0.010(2) -0.0018(18)
C2 0.023(2) 0.022(2) 0.020(3) 0.0000(19) 0.010(2) 0.0035(18)
C3 0.021(2) 0.019(2) 0.027(3) -0.0013(19) 0.011(2) 0.0007(17)
C4 0.025(2) 0.020(2) 0.026(3) -0.0018(19) 0.015(2) 0.0008(18)
C5 0.019(2) 0.029(3) 0.025(3) -0.003(2) 0.008(2) -0.0030(18)
C6 0.019(2) 0.040(3) 0.027(3) 0.000(2) 0.009(2) -0.005(2)
C7 0.039(3) 0.094(5) 0.043(4) 0.004(3) 0.024(3) -0.013(3)
C8 0.033(3) 0.056(4) 0.063(4) -0.009(3) 0.031(3) 0.000(3)
C9 0.048(3) 0.048(3) 0.066(4) -0.017(3) 0.041(3) -0.021(3)
C10 0.020(2) 0.032(3) 0.030(3) -0.007(2) 0.009(2) -0.0051(19)
C11 0.022(3) 0.062(4) 0.039(4) -0.005(3) 0.003(2) -0.009(2)
C12 0.024(3) 0.039(3) 0.056(4) -0.017(3) 0.015(3) -0.017(2)
C13 0.022(2) 0.050(3) 0.046(4) -0.006(3) 0.005(2) 0.005(2)
C14 0.029(2) 0.023(2) 0.027(3) 0.000(2) 0.014(2) -0.0041(19)
C15 0.043(3) 0.042(3) 0.030(3) 0.005(2) 0.019(3) -0.001(2)
C16 0.038(3) 0.037(3) 0.032(3) -0.004(2) 0.022(2) -0.003(2)
C17 0.048(3) 0.025(3) 0.041(3) 0.006(2) 0.021(3) -0.002(2)
C18 0.023(2) 0.013(2) 0.016(2) -0.0025(18) 0.0042(19) 0.0013(17)
C19 0.022(2) 0.020(2) 0.019(3) -0.0025(18) 0.008(2) 0.0022(17)
C20 0.016(2) 0.025(2) 0.023(3) -0.0006(19) 0.004(2) -0.0028(17)
C21 0.026(2) 0.025(2) 0.014(2) 0.0002(19) 0.002(2) -0.0059(18)
C22 0.023(2) 0.024(2) 0.018(3) -0.0016(19) 0.008(2) -0.0037(18)
C23 0.025(2) 0.024(2) 0.021(3) -0.003(2) 0.005(2) -0.0011(19)
C24 0.028(2) 0.030(3) 0.025(3) -0.001(2) 0.003(2) 0.001(2)
C25 0.029(3) 0.030(3) 0.030(3) -0.008(2) 0.003(2) -0.004(2)
C26 0.021(2) 0.042(3) 0.031(3) 0.000(2) 0.004(2) -0.005(2)
C27 0.026(2) 0.029(3) 0.018(3) -0.006(2) 0.008(2) 0.0018(19)
C28 0.041(3) 0.037(3) 0.022(3) 0.000(2) 0.012(2) 0.004(2)
C29 0.031(3) 0.055(3) 0.031(3) -0.005(2) 0.016(2) -0.009(2)
C30 0.043(3) 0.034(3) 0.032(3) -0.004(2) 0.017(3) 0.005(2)
C31 0.039(2) 0.047(3) 0.018(3) 0.006(2) 0.006(2) -0.002(2)
C32A 0.074(4) 0.051(4) 0.015(4) 0.000(3) 0.015(3) 0.009(3)
C33A 0.053(4) 0.133(7) 0.035(5) 0.015(5) -0.006(4) -0.033(4)
C34A 0.074(5) 0.045(3) 0.035(4) 0.016(3) 0.008(4) 0.014(3)
C32B 0.057(7) 0.081(10) 0.031(9) 0.016(8) 0.018(7) -0.006(6)
C33B 0.053(9) 0.056(6) 0.021(9) -0.004(7) -0.003(8) -0.001(5)
C34B 0.060(7) 0.057(7) 0.013(8) 0.008(7) 0.002(7) 0.012(6)
Tm2 0.03602(12) 0.02545(12) 0.01918(12) 0.00110(9) 0.00549(9) -0.00194(9)
C35 0.020(2) 0.019(2) 0.018(2) 0.0015(18) 0.0062(19) -0.0020(17)
C36 0.024(2) 0.013(2) 0.019(2) 0.0006(18) 0.0073(19) 0.0000(17)
C37 0.017(2) 0.025(2) 0.022(3) 0.0040(19) 0.0092(19) 0.0016(17)
C38 0.018(2) 0.017(2) 0.019(2) 0.0027(18) 0.0062(19) -0.0007(16)
C39 0.018(2) 0.020(2) 0.024(3) -0.0027(19) 0.0090(19) 0.0054(17)
C40 0.017(2) 0.022(2) 0.024(3) -0.0030(19) 0.009(2) -0.0009(17)
C41 0.022(2) 0.034(3) 0.035(3) 0.000(2) 0.014(2) -0.001(2)
C42 0.022(2) 0.043(3) 0.026(3) -0.001(2) 0.011(2) -0.003(2)
C43 0.024(2) 0.043(3) 0.024(3) -0.009(2) 0.005(2) -0.002(2)
C44 0.018(2) 0.021(2) 0.037(3) 0.004(2) 0.014(2) 0.0048(17)
C45 0.026(3) 0.029(3) 0.061(4) 0.007(3) 0.020(3) 0.011(2)
C46 0.026(2) 0.031(3) 0.049(3) 0.010(2) 0.013(2) 0.010(2)
C47 0.030(2) 0.035(3) 0.038(3) 0.005(2) 0.019(2) 0.010(2)
C48 0.017(2) 0.023(2) 0.028(3) 0.000(2) 0.008(2) -0.0008(17)
C49 0.033(3) 0.041(3) 0.027(3) -0.006(2) 0.000(2) -0.010(2)
C50 0.025(2) 0.026(3) 0.041(3) 0.006(2) 0.012(2) -0.0028(19)
C51 0.032(3) 0.017(2) 0.050(3) -0.005(2) 0.010(2) -0.006(2)
C52 0.030(2) 0.015(2) 0.018(2) 0.0011(18) 0.009(2) 0.0024(18)
C53 0.021(2) 0.022(2) 0.021(2) -0.0011(19) 0.0044(18) -0.0002(18)
C54 0.031(2) 0.018(2) 0.015(2) -0.0012(18) 0.009(2) 0.0011(18)
C55 0.029(2) 0.018(2) 0.019(3) -0.0013(19) 0.012(2) -0.0031(18)
C56 0.024(2) 0.019(2) 0.031(3) -0.001(2) 0.013(2) -0.0012(18)
C57 0.034(3) 0.020(2) 0.027(3) -0.002(2) 0.009(2) -0.0008(19)
C58 0.107(5) 0.022(3) 0.041(4) -0.010(3) 0.017(4) -0.012(3)
C59 0.060(3) 0.021(3) 0.049(4) 0.002(2) 0.026(3) -0.008(2)
C60 0.048(3) 0.024(3) 0.109(6) -0.001(3) 0.029(4) 0.003(2)
C61 0.027(2) 0.015(2) 0.024(3) 0.0039(19) 0.007(2) 0.0027(18)
C62 0.031(3) 0.029(3) 0.054(4) 0.005(3) 0.006(3) 0.014(2)
C63 0.040(3) 0.041(3) 0.057(4) -0.026(3) 0.007(3) 0.011(2)
C64 0.067(4) 0.035(3) 0.068(4) 0.023(3) 0.034(3) 0.026(3)
C65 0.029(2) 0.023(2) 0.022(2) 0.0029(17) 0.0068(19) -0.0065(17)
C66A 0.031(3) 0.031(3) 0.041(4) 0.002(3) 0.012(3) -0.008(2)
C67A 0.041(4) 0.056(4) 0.027(3) 0.010(3) 0.009(3) -0.017(3)
C68A 0.039(4) 0.032(3) 0.039(4) -0.007(3) 0.009(3) -0.009(3)
C66B 0.035(7) 0.023(7) 0.036(8) 0.005(7) 0.018(6) -0.011(6)
C67B 0.033(8) 0.028(6) 0.030(7) 0.010(6) 0.015(6) -0.008(5)
C68B 0.040(8) 0.027(9) 0.026(4) 0.000(5) 0.004(5) -0.010(7)

loop_
_atom_type_symbol
_atom_type_description
_atom_type_scat_dispersion_real
_atom_type_scat_dispersion_imag
_atom_type_scat_source
C C 0.0033 0.0016 'International Tables Vol C Tables 4.2.6.8 and 6.1.1.4'
H H 0.0000 0.0000 'International Tables Vol C Tables 4.2.6.8 and 6.1.1.4'
Tm Tm -0.3139 5.2483 'International Tables Vol C Tables 4.2.6.8 and 6.1.1.4'

loop_
_geom_angle_atom_site_label_1
_geom_angle_atom_site_label_2
_geom_angle_atom_site_label_3
_geom_angle
_geom_angle_site_symmetry_1
_geom_angle_site_symmetry_3
_geom_angle_publ_flag
C2 Tm1 C1 30.24(12) . . ?
C2 Tm1 C3 30.81(11) . . ?
C2 Tm1 C19 163.70(13) . . ?
C2 Tm1 C20 133.28(12) . . ?
C2 Tm1 C21 116.11(12) . . ?
C3 Tm1 C1 51.17(12) . . ?
C3 Tm1 C20 128.51(12) . . ?
C3 Tm1 C21 130.46(13) . . ?
C4 Tm1 C1 51.26(12) . . ?
C4 Tm1 C2 50.78(12) . . ?
C4 Tm1 C3 31.29(12) . . ?
C4 Tm1 C5 30.94(11) . . ?
C4 Tm1 C18 146.39(13) . . ?
C4 Tm1 C19 137.79(12) . . ?
C4 Tm1 C20 145.24(12) . . ?
C4 Tm1 C21 161.48(13) . . ?
C5 Tm1 C1 30.30(12) . . ?
C5 Tm1 C2 49.64(13) . . ?
C5 Tm1 C3 50.83(13) . . ?
C5 Tm1 C18 129.42(12) . . ?
C5 Tm1 C19 146.23(13) . . ?
C5 Tm1 C20 174.70(12) . . ?
C5 Tm1 C21 154.86(12) . . ?
C18 Tm1 C1 131.58(12) . . ?
C18 Tm1 C2 153.14(12) . . ?
C18 Tm1 C3 175.98(12) . . ?
C18 Tm1 C19 31.56(11) . . ?
C18 Tm1 C20 50.77(12) . . ?
C18 Tm1 C21 51.49(12) . . ?
C19 Tm1 C1 162.95(12) . . ?
C19 Tm1 C3 145.44(12) . . ?
C19 Tm1 C20 30.52(12) . . ?
C19 Tm1 C21 51.30(12) . . ?
C20 Tm1 C1 154.72(13) . . ?
C20 Tm1 C21 30.39(11) . . ?
C21 Tm1 C1 126.03(12) . . ?
C22 Tm1 C1 116.58(12) . . ?
C22 Tm1 C2 125.09(12) . . ?
C22 Tm1 C3 152.68(13) . . ?
C22 Tm1 C4 164.62(12) . . ?
C22 Tm1 C5 133.73(12) . . ?
C22 Tm1 C18 30.96(11) . . ?
C22 Tm1 C19 51.11(12) . . ?
C22 Tm1 C20 49.88(12) . . ?
C22 Tm1 C21 30.65(11) . . ?
C2 C1 Tm1 73.5(2) . . ?
C2 C1 C5 105.8(3) . . ?
C2 C1 C6 128.1(4) . . ?
C5 C1 Tm1 73.2(2) . . ?
C5 C1 C6 125.8(4) . . ?
C6 C1 Tm1 123.4(3) . . ?
Tm1 C2 H2 116.1 . . ?
C1 C2 Tm1 76.3(2) . . ?
C1 C2 H2 124.6 . . ?
C1 C2 C3 110.9(4) . . ?
C3 C2 Tm1 74.8(2) . . ?
C3 C2 H2 124.6 . . ?
C2 C3 Tm1 74.4(2) . . ?
C2 C3 C4 106.2(3) . . ?
C2 C3 C10 120.4(4) . . ?
C4 C3 Tm1 73.7(2) . . ?
C4 C3 C10 133.4(4) . . ?
C10 C3 Tm1 116.1(3) . . ?
C3 C4 Tm1 75.0(2) . . ?
C3 C4 C14 132.9(4) . . ?
C5 C4 Tm1 74.7(2) . . ?
C5 C4 C3 106.6(4) . . ?
C5 C4 C14 120.1(4) . . ?
C14 C4 Tm1 120.7(3) . . ?
Tm1 C5 H5 116.2 . . ?
C1 C5 Tm1 76.5(2) . . ?
C1 C5 C4 110.6(4) . . ?
C1 C5 H5 124.7 . . ?
C4 C5 Tm1 74.3(2) . . ?
C4 C5 H5 124.7 . . ?
C1 C6 C8 108.2(4) . . ?
C7 C6 C1 111.5(4) . . ?
C7 C6 C8 107.0(4) . . ?
C7 C6 C9 111.6(4) . . ?
C9 C6 C1 110.1(4) . . ?
C9 C6 C8 108.4(4) . . ?
C6 C7 H7A 109.5 . . ?
C6 C7 H7B 109.5 . . ?
C6 C7 H7C 109.5 . . ?
H7A C7 H7B 109.5 . . ?
H7A C7 H7C 109.5 . . ?
H7B C7 H7C 109.5 . . ?
C6 C8 H8A 109.5 . . ?
C6 C8 H8B 109.5 . . ?
C6 C8 H8C 109.5 . . ?
H8A C8 H8B 109.5 . . ?
H8A C8 H8C 109.5 . . ?
H8B C8 H8C 109.5 . . ?
C6 C9 H9A 109.5 . . ?
C6 C9 H9B 109.5 . . ?
C6 C9 H9C 109.5 . . ?
H9A C9 H9B 109.5 . . ?
H9A C9 H9C 109.5 . . ?
H9B C9 H9C 109.5 . . ?
C11 C10 C3 110.3(3) . . ?
C11 C10 C12 105.3(4) . . ?
C12 C10 C3 113.2(4) . . ?
C13 C10 C3 111.2(3) . . ?
C13 C10 C11 106.7(4) . . ?
C13 C10 C12 109.8(3) . . ?
C10 C11 H11A 109.5 . . ?
C10 C11 H11B 109.5 . . ?
C10 C11 H11C 109.5 . . ?
H11A C11 H11B 109.5 . . ?
H11A C11 H11C 109.5 . . ?
H11B C11 H11C 109.5 . . ?
C10 C12 H12A 109.5 . . ?
C10 C12 H12B 109.5 . . ?
C10 C12 H12C 109.5 . . ?
H12A C12 H12B 109.5 . . ?
H12A C12 H12C 109.5 . . ?
H12B C12 H12C 109.5 . . ?
C10 C13 H13A 109.5 . . ?
C10 C13 H13B 109.5 . . ?
C10 C13 H13C 109.5 . . ?
H13A C13 H13B 109.5 . . ?
H13A C13 H13C 109.5 . . ?
H13B C13 H13C 109.5 . . ?
C15 C14 C4 110.3(3) . . ?
C15 C14 C17 106.4(4) . . ?
C16 C14 C4 114.1(4) . . ?
C16 C14 C15 106.3(3) . . ?
C16 C14 C17 109.7(3) . . ?
C17 C14 C4 109.7(3) . . ?
C14 C15 H15A 109.5 . . ?
C14 C15 H15B 109.5 . . ?
C14 C15 H15C 109.5 . . ?
H15A C15 H15B 109.5 . . ?
H15A C15 H15C 109.5 . . ?
H15B C15 H15C 109.5 . . ?
C14 C16 H16A 109.5 . . ?
C14 C16 H16B 109.5 . . ?
C14 C16 H16C 109.5 . . ?
H16A C16 H16B 109.5 . . ?
H16A C16 H16C 109.5 . . ?
H16B C16 H16C 109.5 . . ?
C14 C17 H17A 109.5 . . ?
C14 C17 H17B 109.5 . . ?
C14 C17 H17C 109.5 . . ?
H17A C17 H17B 109.5 . . ?
H17A C17 H17C 109.5 . . ?
H17B C17 H17C 109.5 . . ?
C19 C18 Tm1 74.4(2) . . ?
C19 C18 C23 133.6(4) . . ?
C22 C18 Tm1 73.9(2) . . ?
C22 C18 C19 106.2(3) . . ?
C22 C18 C23 120.1(3) . . ?
C23 C18 Tm1 114.1(2) . . ?
C18 C19 Tm1 74.1(2) . . ?
C18 C19 C27 131.8(4) . . ?
C20 C19 Tm1 75.1(2) . . ?
C20 C19 C18 106.5(3) . . ?
C20 C19 C27 120.8(3) . . ?
C27 C19 Tm1 124.4(3) . . ?
Tm1 C20 H20 117.4 . . ?
C19 C20 Tm1 74.4(2) . . ?
C19 C20 H20 124.5 . . ?
C19 C20 C21 111.1(3) . . ?
C21 C20 Tm1 75.5(2) . . ?
C21 C20 H20 124.5 . . ?
C20 C21 Tm1 74.1(2) . . ?
C20 C21 C22 105.6(4) . . ?
C20 C21 C31 128.1(4) . . ?
C22 C21 Tm1 72.9(2) . . ?
C22 C21 C31 125.9(4) . . ?
C31 C21 Tm1 123.4(3) . . ?
Tm1 C22 H22 115.6 . . ?
C18 C22 Tm1 75.1(2) . . ?
C18 C22 H22 124.7 . . ?
C21 C22 Tm1 76.4(2) . . ?
C21 C22 C18 110.6(3) . . ?
C21 C22 H22 124.7 . . ?
C18 C23 C26 110.6(3) . . ?
C24 C23 C18 110.5(3) . . ?
C24 C23 C26 106.8(3) . . ?
C25 C23 C18 113.2(3) . . ?
C25 C23 C24 110.1(4) . . ?
C25 C23 C26 105.3(3) . . ?
C23 C24 H24A 109.5 . . ?
C23 C24 H24B 109.5 . . ?
C23 C24 H24C 109.5 . . ?
H24A C24 H24B 109.5 . . ?
H24A C24 H24C 109.5 . . ?
H24B C24 H24C 109.5 . . ?
C23 C25 H25A 109.5 . . ?
C23 C25 H25B 109.5 . . ?
C23 C25 H25C 109.5 . . ?
H25A C25 H25B 109.5 . . ?
H25A C25 H25C 109.5 . . ?
H25B C25 H25C 109.5 . . ?
C23 C26 H26A 109.5 . . ?
C23 C26 H26B 109.5 . . ?
C23 C26 H26C 109.5 . . ?
H26A C26 H26B 109.5 . . ?
H26A C26 H26C 109.5 . . ?
H26B C26 H26C 109.5 . . ?
C19 C27 C29 109.5(3) . . ?
C28 C27 C19 115.4(3) . . ?
C28 C27 C29 105.7(4) . . ?
C28 C27 C30 110.6(4) . . ?
C30 C27 C19 109.2(3) . . ?
C30 C27 C29 106.0(3) . . ?
C27 C28 H28A 109.5 . . ?
C27 C28 H28B 109.5 . . ?
C27 C28 H28C 109.5 . . ?
H28A C28 H28B 109.5 . . ?
H28A C28 H28C 109.5 . . ?
H28B C28 H28C 109.5 . . ?
C27 C29 H29A 109.5 . . ?
C27 C29 H29B 109.5 . . ?
C27 C29 H29C 109.5 . . ?
H29A C29 H29B 109.5 . . ?
H29A C29 H29C 109.5 . . ?
H29B C29 H29C 109.5 . . ?
C27 C30 H30A 109.5 . . ?
C27 C30 H30B 109.5 . . ?
C27 C30 H30C 109.5 . . ?
H30A C30 H30B 109.5 . . ?
H30A C30 H30C 109.5 . . ?
H30B C30 H30C 109.5 . . ?
C21 C31 C32A 109.5(4) . . ?
C21 C31 C34A 108.3(4) . . ?
C21 C31 C33B 108.7(10) . . ?
C21 C31 C34B 108.0(9) . . ?
C33A C31 C21 111.7(4) . . ?
C33A C31 C32A 110.5(6) . . ?
C33A C31 C34A 110.7(6) . . ?
C34A C31 C32A 105.9(4) . . ?
C32B C31 C21 113.8(11) . . ?
C32B C31 C33B 115.3(15) . . ?
C32B C31 C34B 107.6(15) . . ?
C33B C31 C34B 102.6(14) . . ?
C31 C32A H32A 109.5 . . ?
C31 C32A H32B 109.5 . . ?
C31 C32A H32C 109.5 . . ?
H32A C32A H32B 109.5 . . ?
H32A C32A H32C 109.5 . . ?
H32B C32A H32C 109.5 . . ?
C31 C33A H33A 109.5 . . ?
C31 C33A H33B 109.5 . . ?
C31 C33A H33C 109.5 . . ?
H33A C33A H33B 109.5 . . ?
H33A C33A H33C 109.5 . . ?
H33B C33A H33C 109.5 . . ?
C31 C34A H34A 109.5 . . ?
C31 C34A H34B 109.5 . . ?
C31 C34A H34C 109.5 . . ?
H34A C34A H34B 109.5 . . ?
H34A C34A H34C 109.5 . . ?
H34B C34A H34C 109.5 . . ?
C31 C32B H32D 109.5 . . ?
C31 C32B H32E 109.5 . . ?
C31 C32B H32F 109.5 . . ?
H32D C32B H32E 109.5 . . ?
H32D C32B H32F 109.5 . . ?
H32E C32B H32F 109.5 . . ?
C31 C33B H33D 109.5 . . ?
C31 C33B H33E 109.5 . . ?
C31 C33B H33F 109.5 . . ?
H33D C33B H33E 109.5 . . ?
H33D C33B H33F 109.5 . . ?
H33E C33B H33F 109.5 . . ?
C31 C34B H34D 109.5 . . ?
C31 C34B H34E 109.5 . . ?
C31 C34B H34F 109.5 . . ?
H34D C34B H34E 109.5 . . ?
H34D C34B H34F 109.5 . . ?
H34E C34B H34F 109.5 . . ?
C35 Tm2 C37 51.16(11) . . ?
C35 Tm2 C38 51.42(11) . . ?
C35 Tm2 C52 122.97(12) . . ?
C36 Tm2 C35 30.40(11) . . ?
C36 Tm2 C37 30.80(11) . . ?
C36 Tm2 C38 50.94(12) . . ?
C36 Tm2 C52 111.33(12) . . ?
C36 Tm2 C53 123.49(12) . . ?
C36 Tm2 C56 126.25(12) . . ?
C37 Tm2 C52 125.73(12) . . ?
C38 Tm2 C37 31.20(12) . . ?
C38 Tm2 C52 156.79(12) . . ?
C39 Tm2 C35 30.42(12) . . ?
C39 Tm2 C36 49.84(12) . . ?
C39 Tm2 C37 50.74(12) . . ?
C39 Tm2 C38 30.99(11) . . ?
C39 Tm2 C52 152.82(12) . . ?
C39 Tm2 C53 136.78(12) . . ?
C39 Tm2 C54 135.25(12) . . ?
C39 Tm2 C55 152.02(12) . . ?
C39 Tm2 C56 173.01(12) . . ?
C53 Tm2 C35 117.53(12) . . ?
C53 Tm2 C37 149.72(12) . . ?
C53 Tm2 C38 167.69(11) . . ?
C53 Tm2 C52 30.04(11) . . ?
C54 Tm2 C35 135.66(12) . . ?
C54 Tm2 C36 153.58(12) . . ?
C54 Tm2 C37 173.05(11) . . ?
C54 Tm2 C38 150.88(12) . . ?
C54 Tm2 C52 51.38(12) . . ?
C54 Tm2 C53 31.13(11) . . ?
C54 Tm2 C56 51.25(12) . . ?
C55 Tm2 C35 167.15(12) . . ?
C55 Tm2 C36 157.04(12) . . ?
C55 Tm2 C37 141.51(12) . . ?
C55 Tm2 C38 139.10(12) . . ?
C55 Tm2 C52 51.32(12) . . ?
C55 Tm2 C53 51.03(12) . . ?
C55 Tm2 C54 31.61(12) . . ?
C55 Tm2 C56 31.02(12) . . ?
C56 Tm2 C35 149.59(12) . . ?
C56 Tm2 C37 122.58(12) . . ?
C56 Tm2 C38 142.38(12) . . ?
C56 Tm2 C52 30.38(11) . . ?
C56 Tm2 C53 49.74(12) . . ?
C36 C35 Tm2 74.2(2) . . ?
C36 C35 C40 128.3(4) . . ?
C39 C35 Tm2 73.5(2) . . ?
C39 C35 C36 106.2(3) . . ?
C39 C35 C40 125.4(3) . . ?
C40 C35 Tm2 118.4(3) . . ?
Tm2 C36 H36 115.7 . . ?
C35 C36 Tm2 75.4(2) . . ?
C35 C36 H36 124.7 . . ?
C35 C36 C37 110.6(3) . . ?
C37 C36 Tm2 76.0(2) . . ?
C37 C36 H36 124.7 . . ?
C36 C37 Tm2 73.2(2) . . ?
C36 C37 C38 106.5(3) . . ?
C36 C37 C44 121.1(3) . . ?
C38 C37 Tm2 74.2(2) . . ?
C38 C37 C44 132.3(3) . . ?
C44 C37 Tm2 120.0(3) . . ?
C37 C38 Tm2 74.6(2) . . ?
C37 C38 C48 134.0(3) . . ?
C39 C38 Tm2 72.7(2) . . ?
C39 C38 C37 105.5(3) . . ?
C39 C38 C48 119.6(3) . . ?
C48 C38 Tm2 125.1(3) . . ?
Tm2 C39 H39 115.0 . . ?
C35 C39 Tm2 76.0(2) . . ?
C35 C39 C38 111.2(3) . . ?
C35 C39 H39 124.4 . . ?
C38 C39 Tm2 76.3(2) . . ?
C38 C39 H39 124.4 . . ?
C35 C40 C41 111.4(3) . . ?
C35 C40 C42 109.7(3) . . ?
C35 C40 C43 110.5(3) . . ?
C41 C40 C42 108.5(3) . . ?
C43 C40 C41 108.3(3) . . ?
C43 C40 C42 108.3(3) . . ?
C40 C41 H41A 109.5 . . ?
C40 C41 H41B 109.5 . . ?
C40 C41 H41C 109.5 . . ?
H41A C41 H41B 109.5 . . ?
H41A C41 H41C 109.5 . . ?
H41B C41 H41C 109.5 . . ?
C40 C42 H42A 109.5 . . ?
C40 C42 H42B 109.5 . . ?
C40 C42 H42C 109.5 . . ?
H42A C42 H42B 109.5 . . ?
H42A C42 H42C 109.5 . . ?
H42B C42 H42C 109.5 . . ?
C40 C43 H43A 109.5 . . ?
C40 C43 H43B 109.5 . . ?
C40 C43 H43C 109.5 . . ?
H43A C43 H43B 109.5 . . ?
H43A C43 H43C 109.5 . . ?
H43B C43 H43C 109.5 . . ?
C37 C44 C45 110.5(3) . . ?
C46 C44 C37 112.2(3) . . ?
C46 C44 C45 105.4(4) . . ?
C47 C44 C37 111.6(3) . . ?
C47 C44 C45 106.1(4) . . ?
C47 C44 C46 110.7(3) . . ?
C44 C45 H45A 109.5 . . ?
C44 C45 H45B 109.5 . . ?
C44 C45 H45C 109.5 . . ?
H45A C45 H45B 109.5 . . ?
H45A C45 H45C 109.5 . . ?
H45B C45 H45C 109.5 . . ?
C44 C46 H46A 109.5 . . ?
C44 C46 H46B 109.5 . . ?
C44 C46 H46C 109.5 . . ?
H46A C46 H46B 109.5 . . ?
H46A C46 H46C 109.5 . . ?
H46B C46 H46C 109.5 . . ?
C44 C47 H47A 109.5 . . ?
C44 C47 H47B 109.5 . . ?
C44 C47 H47C 109.5 . . ?
H47A C47 H47B 109.5 . . ?
H47A C47 H47C 109.5 . . ?
H47B C47 H47C 109.5 . . ?
C49 C48 C38 109.1(3) . . ?
C49 C48 C50 110.0(3) . . ?
C49 C48 C51 106.8(4) . . ?
C50 C48 C38 115.6(3) . . ?
C50 C48 C51 105.1(3) . . ?
C51 C48 C38 109.9(3) . . ?
C48 C49 H49A 109.5 . . ?
C48 C49 H49B 109.5 . . ?
C48 C49 H49C 109.5 . . ?
H49A C49 H49B 109.5 . . ?
H49A C49 H49C 109.5 . . ?
H49B C49 H49C 109.5 . . ?
C48 C50 H50A 109.5 . . ?
C48 C50 H50B 109.5 . . ?
C48 C50 H50C 109.5 . . ?
H50A C50 H50B 109.5 . . ?
H50A C50 H50C 109.5 . . ?
H50B C50 H50C 109.5 . . ?
C48 C51 H51A 109.5 . . ?
C48 C51 H51B 109.5 . . ?
C48 C51 H51C 109.5 . . ?
H51A C51 H51B 109.5 . . ?
H51A C51 H51C 109.5 . . ?
H51B C51 H51C 109.5 . . ?
C53 C52 Tm2 73.3(2) . . ?
C53 C52 C56 106.2(3) . . ?
C53 C52 C57 125.7(4) . . ?
C56 C52 Tm2 73.0(2) . . ?
C56 C52 C57 127.7(4) . . ?
C57 C52 Tm2 124.8(3) . . ?
Tm2 C53 H53 116.7 . . ?
C52 C53 Tm2 76.7(2) . . ?
C52 C53 H53 124.5 . . ?
C52 C53 C54 111.0(3) . . ?
C54 C53 Tm2 73.9(2) . . ?
C54 C53 H53 124.5 . . ?
C53 C54 Tm2 75.0(2) . . ?
C53 C54 C55 105.8(3) . . ?
C53 C54 C61 120.8(3) . . ?
C55 C54 Tm2 74.0(2) . . ?
C55 C54 C61 133.4(4) . . ?
C61 C54 Tm2 115.4(3) . . ?
C54 C55 Tm2 74.4(2) . . ?
C54 C55 C65 133.4(4) . . ?
C56 C55 Tm2 75.0(2) . . ?
C56 C55 C54 106.8(3) . . ?
C56 C55 C65 119.8(3) . . ?
C65 C55 Tm2 117.6(3) . . ?
Tm2 C56 H56 116.4 . . ?
C52 C56 Tm2 76.6(2) . . ?
C52 C56 C55 110.2(3) . . ?
C52 C56 H56 124.9 . . ?
C55 C56 Tm2 73.9(2) . . ?
C55 C56 H56 124.9 . . ?
C52 C57 C58 109.5(4) . . ?
C59 C57 C52 110.1(3) . . ?
C59 C57 C58 108.0(4) . . ?
C60 C57 C52 111.3(4) . . ?
C60 C57 C58 108.7(4) . . ?
C60 C57 C59 109.2(4) . . ?
C57 C58 H58A 109.5 . . ?
C57 C58 H58B 109.5 . . ?
C57 C58 H58C 109.5 . . ?
H58A C58 H58B 109.5 . . ?
H58A C58 H58C 109.5 . . ?
H58B C58 H58C 109.5 . . ?
C57 C59 H59A 109.5 . . ?
C57 C59 H59B 109.5 . . ?
C57 C59 H59C 109.5 . . ?
H59A C59 H59B 109.5 . . ?
H59A C59 H59C 109.5 . . ?
H59B C59 H59C 109.5 . . ?
C57 C60 H60A 109.5 . . ?
C57 C60 H60B 109.5 . . ?
C57 C60 H60C 109.5 . . ?
H60A C60 H60B 109.5 . . ?
H60A C60 H60C 109.5 . . ?
H60B C60 H60C 109.5 . . ?
C54 C61 C62 110.9(3) . . ?
C54 C61 C63 111.0(4) . . ?
C62 C61 C63 105.5(4) . . ?
C64 C61 C54 112.5(3) . . ?
C64 C61 C62 107.0(4) . . ?
C64 C61 C63 109.5(4) . . ?
C61 C62 H62A 109.5 . . ?
C61 C62 H62B 109.5 . . ?
C61 C62 H62C 109.5 . . ?
H62A C62 H62B 109.5 . . ?
H62A C62 H62C 109.5 . . ?
H62B C62 H62C 109.5 . . ?
C61 C63 H63A 109.5 . . ?
C61 C63 H63B 109.5 . . ?
C61 C63 H63C 109.5 . . ?
H63A C63 H63B 109.5 . . ?
H63A C63 H63C 109.5 . . ?
H63B C63 H63C 109.5 . . ?
C61 C64 H64A 109.5 . . ?
C61 C64 H64B 109.5 . . ?
C61 C64 H64C 109.5 . . ?
H64A C64 H64B 109.5 . . ?
H64A C64 H64C 109.5 . . ?
H64B C64 H64C 109.5 . . ?
C55 C65 C66A 111.5(4) . . ?
C55 C65 C67A 109.0(4) . . ?
C67A C65 C66A 104.3(4) . . ?
C68A C65 C55 116.7(4) . . ?
C68A C65 C66A 104.5(4) . . ?
C68A C65 C67A 110.0(4) . . ?
C66B C65 C55 110.6(8) . . ?
C66B C65 C67B 107.6(12) . . ?
C66B C65 C68B 108.2(13) . . ?
C67B C65 C55 117.8(8) . . ?
C67B C65 C68B 109.7(12) . . ?
C68B C65 C55 102.5(8) . . ?
C65 C66A H66A 109.5 . . ?
C65 C66A H66B 109.5 . . ?
C65 C66A H66C 109.5 . . ?
H66A C66A H66B 109.5 . . ?
H66A C66A H66C 109.5 . . ?
H66B C66A H66C 109.5 . . ?
C65 C67A H67A 109.5 . . ?
C65 C67A H67B 109.5 . . ?
C65 C67A H67C 109.5 . . ?
H67A C67A H67B 109.5 . . ?
H67A C67A H67C 109.5 . . ?
H67B C67A H67C 109.5 . . ?
C65 C68A H68A 109.5 . . ?
C65 C68A H68B 109.5 . . ?
C65 C68A H68C 109.5 . . ?
H68A C68A H68B 109.5 . . ?
H68A C68A H68C 109.5 . . ?
H68B C68A H68C 109.5 . . ?
C65 C66B H66D 109.5 . . ?
C65 C66B H66E 109.5 . . ?
C65 C66B H66F 109.5 . . ?
H66D C66B H66E 109.5 . . ?
H66D C66B H66F 109.5 . . ?
H66E C66B H66F 109.5 . . ?
C65 C67B H67D 109.5 . . ?
C65 C67B H67E 109.5 . . ?
C65 C67B H67F 109.5 . . ?
H67D C67B H67E 109.5 . . ?
H67D C67B H67F 109.5 . . ?
H67E C67B H67F 109.5 . . ?
C65 C68B H68D 109.5 . . ?
C65 C68B H68E 109.5 . . ?
C65 C68B H68F 109.5 . . ?
H68D C68B H68E 109.5 . . ?
H68D C68B H68F 109.5 . . ?
H68E C68B H68F 109.5 . . ?

loop_
_geom_bond_atom_site_label_1
_geom_bond_atom_site_label_2
_geom_bond_distance
_geom_bond_site_symmetry_2
_geom_bond_publ_flag
Tm1 C1 2.712(4) . ?
Tm1 C2 2.676(4) . ?
Tm1 C3 2.681(4) . ?
Tm1 C4 2.664(4) . ?
Tm1 C5 2.670(4) . ?
Tm1 C18 2.673(4) . ?
Tm1 C19 2.677(4) . ?
Tm1 C20 2.686(4) . ?
Tm1 C21 2.703(4) . ?
Tm1 C22 2.658(4) . ?
C1 C2 1.406(5) . ?
C1 C5 1.407(5) . ?
C1 C6 1.535(5) . ?
C2 H2 0.9500 . ?
C2 C3 1.423(5) . ?
C3 C4 1.442(6) . ?
C3 C10 1.542(6) . ?
C4 C5 1.423(5) . ?
C4 C14 1.548(5) . ?
C5 H5 0.9500 . ?
C6 C7 1.511(6) . ?
C6 C8 1.538(6) . ?
C6 C9 1.511(6) . ?
C7 H7A 0.9800 . ?
C7 H7B 0.9800 . ?
C7 H7C 0.9800 . ?
C8 H8A 0.9800 . ?
C8 H8B 0.9800 . ?
C8 H8C 0.9800 . ?
C9 H9A 0.9800 . ?
C9 H9B 0.9800 . ?
C9 H9C 0.9800 . ?
C10 C11 1.536(6) . ?
C10 C12 1.540(6) . ?
C10 C13 1.535(6) . ?
C11 H11A 0.9800 . ?
C11 H11B 0.9800 . ?
C11 H11C 0.9800 . ?
C12 H12A 0.9800 . ?
C12 H12B 0.9800 . ?
C12 H12C 0.9800 . ?
C13 H13A 0.9800 . ?
C13 H13B 0.9800 . ?
C13 H13C 0.9800 . ?
C14 C15 1.539(6) . ?
C14 C16 1.535(5) . ?
C14 C17 1.545(6) . ?
C15 H15A 0.9800 . ?
C15 H15B 0.9800 . ?
C15 H15C 0.9800 . ?
C16 H16A 0.9800 . ?
C16 H16B 0.9800 . ?
C16 H16C 0.9800 . ?
C17 H17A 0.9800 . ?
C17 H17B 0.9800 . ?
C17 H17C 0.9800 . ?
C18 C19 1.455(5) . ?
C18 C22 1.423(5) . ?
C18 C23 1.537(6) . ?
C19 C20 1.412(6) . ?
C19 C27 1.544(5) . ?
C20 H20 0.9500 . ?
C20 C21 1.413(5) . ?
C21 C22 1.418(5) . ?
C21 C31 1.518(6) . ?
C22 H22 0.9500 . ?
C23 C24 1.536(6) . ?
C23 C25 1.528(5) . ?
C23 C26 1.541(5) . ?
C24 H24A 0.9800 . ?
C24 H24B 0.9800 . ?
C24 H24C 0.9800 . ?
C25 H25A 0.9800 . ?
C25 H25B 0.9800 . ?
C25 H25C 0.9800 . ?
C26 H26A 0.9800 . ?
C26 H26B 0.9800 . ?
C26 H26C 0.9800 . ?
C27 C28 1.527(6) . ?
C27 C29 1.553(6) . ?
C27 C30 1.535(6) . ?
C28 H28A 0.9800 . ?
C28 H28B 0.9800 . ?
C28 H28C 0.9800 . ?
C29 H29A 0.9800 . ?
C29 H29B 0.9800 . ?
C29 H29C 0.9800 . ?
C30 H30A 0.9800 . ?
C30 H30B 0.9800 . ?
C30 H30C 0.9800 . ?
C31 C32A 1.552(6) . ?
C31 C33A 1.505(7) . ?
C31 C34A 1.529(7) . ?
C31 C32B 1.489(13) . ?
C31 C33B 1.560(14) . ?
C31 C34B 1.562(13) . ?
C32A H32A 0.9800 . ?
C32A H32B 0.9800 . ?
C32A H32C 0.9800 . ?
C33A H33A 0.9800 . ?
C33A H33B 0.9800 . ?
C33A H33C 0.9800 . ?
C34A H34A 0.9800 . ?
C34A H34B 0.9800 . ?
C34A H34C 0.9800 . ?
C32B H32D 0.9800 . ?
C32B H32E 0.9800 . ?
C32B H32F 0.9800 . ?
C33B H33D 0.9800 . ?
C33B H33E 0.9800 . ?
C33B H33F 0.9800 . ?
C34B H34D 0.9800 . ?
C34B H34E 0.9800 . ?
C34B H34F 0.9800 . ?
Tm2 C35 2.684(4) . ?
Tm2 C36 2.668(4) . ?
Tm2 C37 2.705(4) . ?
Tm2 C38 2.699(4) . ?
Tm2 C39 2.652(4) . ?
Tm2 C52 2.717(4) . ?
Tm2 C53 2.675(4) . ?
Tm2 C54 2.661(4) . ?
Tm2 C55 2.656(4) . ?
Tm2 C56 2.671(4) . ?
C35 C36 1.403(5) . ?
C35 C39 1.400(5) . ?
C35 C40 1.519(5) . ?
C36 H36 0.9500 . ?
C36 C37 1.427(5) . ?
C37 C38 1.453(5) . ?
C37 C44 1.541(5) . ?
C38 C39 1.430(5) . ?
C38 C48 1.543(5) . ?
C39 H39 0.9500 . ?
C40 C41 1.531(5) . ?
C40 C42 1.537(5) . ?
C40 C43 1.526(6) . ?
C41 H41A 0.9800 . ?
C41 H41B 0.9800 . ?
C41 H41C 0.9800 . ?
C42 H42A 0.9800 . ?
C42 H42B 0.9800 . ?
C42 H42C 0.9800 . ?
C43 H43A 0.9800 . ?
C43 H43B 0.9800 . ?
C43 H43C 0.9800 . ?
C44 C45 1.546(6) . ?
C44 C46 1.536(6) . ?
C44 C47 1.533(5) . ?
C45 H45A 0.9800 . ?
C45 H45B 0.9800 . ?
C45 H45C 0.9800 . ?
C46 H46A 0.9800 . ?
C46 H46B 0.9800 . ?
C46 H46C 0.9800 . ?
C47 H47A 0.9800 . ?
C47 H47B 0.9800 . ?
C47 H47C 0.9800 . ?
C48 C49 1.530(6) . ?
C48 C50 1.542(5) . ?
C48 C51 1.543(6) . ?
C49 H49A 0.9800 . ?
C49 H49B 0.9800 . ?
C49 H49C 0.9800 . ?
C50 H50A 0.9800 . ?
C50 H50B 0.9800 . ?
C50 H50C 0.9800 . ?
C51 H51A 0.9800 . ?
C51 H51B 0.9800 . ?
C51 H51C 0.9800 . ?
C52 C53 1.398(5) . ?
C52 C56 1.413(5) . ?
C52 C57 1.524(5) . ?
C53 H53 0.9500 . ?
C53 C54 1.432(5) . ?
C54 C55 1.448(5) . ?
C54 C61 1.536(5) . ?
C55 C56 1.425(5) . ?
C55 C65 1.544(5) . ?
C56 H56 0.9500 . ?
C57 C58 1.532(6) . ?
C57 C59 1.518(6) . ?
C57 C60 1.515(6) . ?
C58 H58A 0.9800 . ?
C58 H58B 0.9800 . ?
C58 H58C 0.9800 . ?
C59 H59A 0.9800 . ?
C59 H59B 0.9800 . ?
C59 H59C 0.9800 . ?
C60 H60A 0.9800 . ?
C60 H60B 0.9800 . ?
C60 H60C 0.9800 . ?
C61 C62 1.538(6) . ?
C61 C63 1.539(6) . ?
C61 C64 1.522(6) . ?
C62 H62A 0.9800 . ?
C62 H62B 0.9800 . ?
C62 H62C 0.9800 . ?
C63 H63A 0.9800 . ?
C63 H63B 0.9800 . ?
C63 H63C 0.9800 . ?
C64 H64A 0.9800 . ?
C64 H64B 0.9800 . ?
C64 H64C 0.9800 . ?
C65 C66A 1.553(6) . ?
C65 C67A 1.550(6) . ?
C65 C68A 1.536(6) . ?
C65 C66B 1.520(13) . ?
C65 C67B 1.534(13) . ?
C65 C68B 1.539(13) . ?
C66A H66A 0.9800 . ?
C66A H66B 0.9800 . ?
C66A H66C 0.9800 . ?
C67A H67A 0.9800 . ?
C67A H67B 0.9800 . ?
C67A H67C 0.9800 . ?
C68A H68A 0.9800 . ?
C68A H68B 0.9800 . ?
C68A H68C 0.9800 . ?
C66B H66D 0.9800 . ?
C66B H66E 0.9800 . ?
C66B H66F 0.9800 . ?
C67B H67D 0.9800 . ?
C67B H67E 0.9800 . ?
C67B H67F 0.9800 . ?
C68B H68D 0.9800 . ?
C68B H68E 0.9800 . ?
C68B H68F 0.9800 . ?

loop_
_geom_torsion_atom_site_label_1
_geom_torsion_atom_site_label_2
_geom_torsion_atom_site_label_3
_geom_torsion_atom_site_label_4
_geom_torsion
_geom_torsion_site_symmetry_1
_geom_torsion_site_symmetry_2
_geom_torsion_site_symmetry_3
_geom_torsion_site_symmetry_4
_geom_torsion_publ_flag
Tm1 C1 C2 C3 -67.5(3) . . . . ?
Tm1 C1 C5 C4 67.3(3) . . . . ?
Tm1 C1 C6 C7 -89.7(4) . . . . ?
Tm1 C1 C6 C8 152.9(3) . . . . ?
Tm1 C1 C6 C9 34.6(5) . . . . ?
Tm1 C2 C3 C4 -67.4(3) . . . . ?
Tm1 C2 C3 C10 111.5(4) . . . . ?
Tm1 C3 C4 C5 -68.6(3) . . . . ?
Tm1 C3 C4 C14 118.2(4) . . . . ?
Tm1 C3 C10 C11 99.9(4) . . . . ?
Tm1 C3 C10 C12 -142.5(3) . . . . ?
Tm1 C3 C10 C13 -18.3(5) . . . . ?
Tm1 C4 C5 C1 -68.7(3) . . . . ?
Tm1 C4 C14 C15 -68.4(4) . . . . ?
Tm1 C4 C14 C16 51.1(4) . . . . ?
Tm1 C4 C14 C17 174.7(3) . . . . ?
Tm1 C18 C19 C20 -68.7(3) . . . . ?
Tm1 C18 C19 C27 122.2(4) . . . . ?
Tm1 C18 C22 C21 68.9(3) . . . . ?
Tm1 C18 C23 C24 -21.0(4) . . . . ?
Tm1 C18 C23 C25 -145.0(3) . . . . ?
Tm1 C18 C23 C26 97.1(3) . . . . ?
Tm1 C19 C20 C21 -67.2(3) . . . . ?
Tm1 C19 C27 C28 49.4(5) . . . . ?
Tm1 C19 C27 C29 -69.7(4) . . . . ?
Tm1 C19 C27 C30 174.7(3) . . . . ?
Tm1 C20 C21 C22 -66.7(3) . . . . ?
Tm1 C20 C21 C31 120.3(4) . . . . ?
Tm1 C21 C22 C18 -68.1(3) . . . . ?
Tm1 C21 C31 C32A -43.2(5) . . . . ?
Tm1 C21 C31 C33A 79.5(6) . . . . ?
Tm1 C21 C31 C34A -158.2(4) . . . . ?
Tm1 C21 C31 C32B -96.8(14) . . . . ?
Tm1 C21 C31 C33B 33.2(12) . . . . ?
Tm1 C21 C31 C34B 143.8(11) . . . . ?
C1 C2 C3 Tm1 68.5(3) . . . . ?
C1 C2 C3 C4 1.1(5) . . . . ?
C1 C2 C3 C10 -180.0(4) . . . . ?
C2 C1 C5 Tm1 -66.7(3) . . . . ?
C2 C1 C5 C4 0.5(5) . . . . ?
C2 C1 C6 C7 5.0(7) . . . . ?
C2 C1 C6 C8 -112.3(5) . . . . ?
C2 C1 C6 C9 129.4(5) . . . . ?
C2 C3 C4 Tm1 67.9(3) . . . . ?
C2 C3 C4 C5 -0.7(4) . . . . ?
C2 C3 C4 C14 -173.9(4) . . . . ?
C2 C3 C10 C11 13.2(5) . . . . ?
C2 C3 C10 C12 130.9(4) . . . . ?
C2 C3 C10 C13 -104.9(4) . . . . ?
C3 C4 C5 Tm1 68.8(3) . . . . ?
C3 C4 C5 C1 0.1(5) . . . . ?
C3 C4 C14 C15 -166.5(4) . . . . ?
C3 C4 C14 C16 -47.0(6) . . . . ?
C3 C4 C14 C17 76.6(6) . . . . ?
C4 C3 C10 C11 -168.2(4) . . . . ?
C4 C3 C10 C12 -50.5(6) . . . . ?
C4 C3 C10 C13 73.7(6) . . . . ?
C5 C1 C2 Tm1 66.5(3) . . . . ?
C5 C1 C2 C3 -1.0(5) . . . . ?
C5 C1 C6 C7 177.5(4) . . . . ?
C5 C1 C6 C8 60.2(6) . . . . ?
C5 C1 C6 C9 -58.1(6) . . . . ?
C5 C4 C14 C15 21.1(5) . . . . ?
C5 C4 C14 C16 140.6(4) . . . . ?
C5 C4 C14 C17 -95.8(5) . . . . ?
C6 C1 C2 Tm1 -119.8(4) . . . . ?
C6 C1 C2 C3 172.7(4) . . . . ?
C6 C1 C5 Tm1 119.4(4) . . . . ?
C6 C1 C5 C4 -173.4(4) . . . . ?
C10 C3 C4 Tm1 -110.8(5) . . . . ?
C10 C3 C4 C5 -179.5(4) . . . . ?
C10 C3 C4 C14 7.4(8) . . . . ?
C14 C4 C5 Tm1 -117.0(3) . . . . ?
C14 C4 C5 C1 174.3(4) . . . . ?
C18 C19 C20 Tm1 68.0(3) . . . . ?
C18 C19 C20 C21 0.7(5) . . . . ?
C18 C19 C27 C28 -50.2(6) . . . . ?
C18 C19 C27 C29 -169.2(4) . . . . ?
C18 C19 C27 C30 75.1(5) . . . . ?
C19 C18 C22 Tm1 -67.9(3) . . . . ?
C19 C18 C22 C21 1.0(5) . . . . ?
C19 C18 C23 C24 70.1(5) . . . . ?
C19 C18 C23 C25 -53.9(6) . . . . ?
C19 C18 C23 C26 -171.8(4) . . . . ?
C19 C20 C21 Tm1 66.5(3) . . . . ?
C19 C20 C21 C22 -0.1(5) . . . . ?
C19 C20 C21 C31 -173.2(4) . . . . ?
C20 C19 C27 C28 142.0(4) . . . . ?
C20 C19 C27 C29 23.0(5) . . . . ?
C20 C19 C27 C30 -92.6(5) . . . . ?
C20 C21 C22 Tm1 67.5(3) . . . . ?
C20 C21 C22 C18 -0.6(5) . . . . ?
C20 C21 C31 C32A -139.0(5) . . . . ?
C20 C21 C31 C33A -16.2(8) . . . . ?
C20 C21 C31 C34A 106.0(5) . . . . ?
C20 C21 C31 C32B 167.4(14) . . . . ?
C20 C21 C31 C33B -62.6(12) . . . . ?
C20 C21 C31 C34B 48.0(12) . . . . ?
C22 C18 C19 Tm1 67.6(3) . . . . ?
C22 C18 C19 C20 -1.0(4) . . . . ?
C22 C18 C19 C27 -170.1(4) . . . . ?
C22 C18 C23 C24 -105.8(4) . . . . ?
C22 C18 C23 C25 130.2(4) . . . . ?
C22 C18 C23 C26 12.3(5) . . . . ?
C22 C21 C31 C32A 49.3(6) . . . . ?
C22 C21 C31 C33A 172.0(6) . . . . ?
C22 C21 C31 C34A -65.8(6) . . . . ?
C22 C21 C31 C32B -4.4(15) . . . . ?
C22 C21 C31 C33B 125.7(12) . . . . ?
C22 C21 C31 C34B -123.8(12) . . . . ?
C23 C18 C19 Tm1 -108.6(4) . . . . ?
C23 C18 C19 C20 -177.3(4) . . . . ?
C23 C18 C19 C27 13.6(7) . . . . ?
C23 C18 C22 Tm1 108.9(3) . . . . ?
C23 C18 C22 C21 177.9(3) . . . . ?
C27 C19 C20 Tm1 -121.5(4) . . . . ?
C27 C19 C20 C21 171.3(4) . . . . ?
C31 C21 C22 Tm1 -119.2(4) . . . . ?
C31 C21 C22 C18 172.7(4) . . . . ?
Tm2 C35 C36 C37 -68.6(3) . . . . ?
Tm2 C35 C39 C38 69.0(3) . . . . ?
Tm2 C35 C40 C41 -101.6(3) . . . . ?
Tm2 C35 C40 C42 138.2(3) . . . . ?
Tm2 C35 C40 C43 18.9(4) . . . . ?
Tm2 C36 C37 C38 -67.2(3) . . . . ?
Tm2 C36 C37 C44 115.3(4) . . . . ?
Tm2 C37 C38 C39 -66.6(3) . . . . ?
Tm2 C37 C38 C48 124.3(5) . . . . ?
Tm2 C37 C44 C45 93.2(4) . . . . ?
Tm2 C37 C44 C46 -149.5(3) . . . . ?
Tm2 C37 C44 C47 -24.6(4) . . . . ?
Tm2 C38 C39 C35 -68.9(3) . . . . ?
Tm2 C38 C48 C49 -175.6(3) . . . . ?
Tm2 C38 C48 C50 59.9(4) . . . . ?
Tm2 C38 C48 C51 -58.7(4) . . . . ?
Tm2 C52 C53 C54 -66.6(3) . . . . ?
Tm2 C52 C56 C55 67.0(3) . . . . ?
Tm2 C52 C57 C58 -168.8(3) . . . . ?
Tm2 C52 C57 C59 -50.2(5) . . . . ?
Tm2 C52 C57 C60 71.1(5) . . . . ?
Tm2 C53 C54 C55 -68.2(3) . . . . ?
Tm2 C53 C54 C61 110.9(4) . . . . ?
Tm2 C54 C55 C56 -68.6(3) . . . . ?
Tm2 C54 C55 C65 113.5(5) . . . . ?
Tm2 C54 C61 C62 94.0(4) . . . . ?
Tm2 C54 C61 C63 -23.0(4) . . . . ?
Tm2 C54 C61 C64 -146.2(3) . . . . ?
Tm2 C55 C56 C52 -68.7(3) . . . . ?
Tm2 C55 C65 C66A -69.9(4) . . . . ?
Tm2 C55 C65 C67A 175.5(3) . . . . ?
Tm2 C55 C65 C68A 50.1(5) . . . . ?
Tm2 C55 C65 C66B -108.5(11) . . . . ?
Tm2 C55 C65 C67B 127.2(10) . . . . ?
Tm2 C55 C65 C68B 6.7(10) . . . . ?
C35 C36 C37 Tm2 68.3(3) . . . . ?
C35 C36 C37 C38 1.0(5) . . . . ?
C35 C36 C37 C44 -176.4(4) . . . . ?
C36 C35 C39 Tm2 -67.6(3) . . . . ?
C36 C35 C39 C38 1.5(5) . . . . ?
C36 C35 C40 C41 -9.7(6) . . . . ?
C36 C35 C40 C42 -129.9(4) . . . . ?
C36 C35 C40 C43 110.8(5) . . . . ?
C36 C37 C38 Tm2 66.6(3) . . . . ?
C36 C37 C38 C39 -0.1(4) . . . . ?
C36 C37 C38 C48 -169.1(4) . . . . ?
C36 C37 C44 C45 5.6(6) . . . . ?
C36 C37 C44 C46 122.9(4) . . . . ?
C36 C37 C44 C47 -112.2(4) . . . . ?
C37 C38 C39 Tm2 68.0(3) . . . . ?
C37 C38 C39 C35 -0.9(5) . . . . ?
C37 C38 C48 C49 81.2(5) . . . . ?
C37 C38 C48 C50 -43.3(6) . . . . ?
C37 C38 C48 C51 -162.0(4) . . . . ?
C38 C37 C44 C45 -171.0(4) . . . . ?
C38 C37 C44 C46 -53.8(6) . . . . ?
C38 C37 C44 C47 71.1(6) . . . . ?
C39 C35 C36 Tm2 67.1(3) . . . . ?
C39 C35 C36 C37 -1.5(5) . . . . ?
C39 C35 C40 C41 169.0(4) . . . . ?
C39 C35 C40 C42 48.8(5) . . . . ?
C39 C35 C40 C43 -70.5(5) . . . . ?
C39 C38 C48 C49 -86.6(5) . . . . ?
C39 C38 C48 C50 148.9(4) . . . . ?
C39 C38 C48 C51 30.2(5) . . . . ?
C40 C35 C36 Tm2 -114.0(4) . . . . ?
C40 C35 C36 C37 177.4(4) . . . . ?
C40 C35 C39 Tm2 113.5(4) . . . . ?
C40 C35 C39 C38 -177.4(4) . . . . ?
C44 C37 C38 Tm2 -116.4(4) . . . . ?
C44 C37 C38 C39 176.9(4) . . . . ?
C44 C37 C38 C48 7.9(8) . . . . ?
C48 C38 C39 Tm2 -121.0(3) . . . . ?
C48 C38 C39 C35 170.1(4) . . . . ?
C52 C53 C54 Tm2 68.4(3) . . . . ?
C52 C53 C54 C55 0.2(5) . . . . ?
C52 C53 C54 C61 179.3(4) . . . . ?
C53 C52 C56 Tm2 -66.3(3) . . . . ?
C53 C52 C56 C55 0.7(5) . . . . ?
C53 C52 C57 C58 -74.8(5) . . . . ?
C53 C52 C57 C59 43.8(6) . . . . ?
C53 C52 C57 C60 165.0(4) . . . . ?
C53 C54 C55 Tm2 68.9(3) . . . . ?
C53 C54 C55 C56 0.2(4) . . . . ?
C53 C54 C55 C65 -177.7(4) . . . . ?
C53 C54 C61 C62 6.9(6) . . . . ?
C53 C54 C61 C63 -110.1(4) . . . . ?
C53 C54 C61 C64 126.8(4) . . . . ?
C54 C55 C56 Tm2 68.2(3) . . . . ?
C54 C55 C56 C52 -0.6(5) . . . . ?
C54 C55 C65 C66A -164.3(5) . . . . ?
C54 C55 C65 C67A 81.2(6) . . . . ?
C54 C55 C65 C68A -44.2(7) . . . . ?
C54 C55 C65 C66B 157.2(11) . . . . ?
C54 C55 C65 C67B 32.8(12) . . . . ?
C54 C55 C65 C68B -87.7(10) . . . . ?
C55 C54 C61 C62 -174.3(4) . . . . ?
C55 C54 C61 C63 68.7(6) . . . . ?
C55 C54 C61 C64 -54.5(6) . . . . ?
C56 C52 C53 Tm2 66.1(3) . . . . ?
C56 C52 C53 C54 -0.6(5) . . . . ?
C56 C52 C57 C58 96.3(5) . . . . ?
C56 C52 C57 C59 -145.1(4) . . . . ?
C56 C52 C57 C60 -23.9(6) . . . . ?
C56 C55 C65 C66A 18.1(6) . . . . ?
C56 C55 C65 C67A -96.5(5) . . . . ?
C56 C55 C65 C68A 138.1(5) . . . . ?
C56 C55 C65 C66B -20.5(12) . . . . ?
C56 C55 C65 C67B -144.9(11) . . . . ?
C56 C55 C65 C68B 94.6(10) . . . . ?
C57 C52 C53 Tm2 -121.2(4) . . . . ?
C57 C52 C53 C54 172.1(4) . . . . ?
C57 C52 C56 Tm2 121.2(4) . . . . ?
C57 C52 C56 C55 -171.8(4) . . . . ?
C61 C54 C55 Tm2 -110.0(5) . . . . ?
C61 C54 C55 C56 -178.7(4) . . . . ?
C61 C54 C55 C65 3.4(8) . . . . ?
C65 C55 C56 Tm2 -113.6(4) . . . . ?
C65 C55 C56 C52 177.7(4) . . . . ?
